data_2000122
loop_
_publ_author_name
'Alcob\'e, Xavier'
'Estop, Eug\`enia'
'Aliev, Abil E.'
'Harris, Kenneth D. M.'
'Rodr\'iguez-Carvajal, Juan'
'Rius, Jordi'

_publ_section_title
;
 Temperature-Dependent Structural Properties of p-Diiodobenzene: Neutron
 Diffraction and High-Resolution Solid State 13C NMR Investigations
;
_journal_issue 1
_journal_name_full 'Journal of Solid State Chemistry'
_journal_page_first 20
_journal_page_last 27
_journal_paper_doi 10.1006/jssc.1994.1129
_journal_volume 110
_journal_year 1994
_chemical_formula_sum 'C6 D4 I2'
_space_group_IT_number 61
_symmetry_cell_setting orthorhombic
_symmetry_Int_Tables_number 61
_symmetry_space_group_name_Hall '-P 2ac 2ab'
_symmetry_space_group_name_H-M 'P b c a'
_cell_angle_alpha 90
_cell_angle_beta 90
_cell_angle_gamma 90
_cell_formula_units_Z 4
_cell_length_a 17.0
_cell_length_b 7.323
_cell_length_c 6.168
_cell_volume 767.860
_diffrn_radiation_probe neutron
_refine_ls_R_factor_gt 0.121
_refine_ls_wR_factor_gt 0.121
_cod_database_code 2000122

loop_
_symmetry_equiv_pos_site_id
_symmetry_equiv_pos_as_xyz
1 x,y,z
2 1/2-x,1/2+y,z
3 x,1/2-y,1/2+z
4 1/2-x,-y,1/2+z
5 -x,-y,-z
6 -1/2+x,-1/2-y,-z
7 -x,-1/2+y,-1/2-z
8 -1/2+x,y,-1/2-z

loop_
_atom_site_label
_atom_site_type_symbol
_atom_site_fract_x
_atom_site_fract_y
_atom_site_fract_z
I1 I 0.1713(6) 0.0373(14) 0.3067(17)
C1 C 0.0692(2) 0.0180(6) 0.1183(7)
C2 C 0.0717(2) -0.0525(6) -0.0900(7)
C3 C -0.0027(2) 0.0728(6) 0.2090(7)
D1 D 0.1279(4) -0.0962(10) -0.1592(12)
D2 D -0.0045(4) 0.1313(10) 0.3715(12)
C3D C 0.0027(2) -0.0728(6) -0.2090(7)
C2D C -0.0717(2) 0.0525(6) 0.0900(7)
C1D C -0.0692(2) -0.0180(6) -0.1183(7)
D2D D 0.0045(4) -0.1313(10) -0.3715(12)
D1D D -0.1279(4) 0.0962(10) 0.1592(12)
I1D I -0.1713(6) -0.0373(14) -0.3067(17)

loop_
_atom_type_symbol
_atom_type_radius_bond
C 0.68
D 0.23
I 1.40
